data_4341139
loop_
_publ_author_name
'Mancano, Giulia'
'Page, Michael J.'
'Bhadbhade, Mohan'
'Messerle, Barbara A.'

_publ_section_title
;
 Hemilabile and Bimetallic Coordination in Rh and Ir Complexes of NCN
 Pincer Ligands.
;
_journal_issue 19
_journal_name_full 'Inorganic chemistry'
_journal_page_first 10159
_journal_page_last 10170
_journal_paper_doi 10.1021/ic501158x
_journal_volume 53
_journal_year 2014
_chemical_formula_moiety 'C19 H24 N6 Rh, C24 H20 B, 0.25(C H2 Cl2), C H2 Cl2'
_chemical_formula_sum 'C44.25 H46.5 B Cl2.5 N6 Rh'
_chemical_formula_weight 864.72
_chemical_name_systematic
;
 ?
;
_space_group_crystal_system monoclinic
_space_group_IT_number 14
_space_group_name_Hall '-P 2yn'
_space_group_name_H-M_alt 'P 1 21/n 1'
_symmetry_space_group_name_Hall '-P 2yn'
_symmetry_space_group_name_H-M 'P 1 21/n 1'
_atom_sites_solution_hydrogens geom
_audit_creation_method SHELXL-2013
_cell_angle_alpha 90
_cell_angle_beta 108.686(5)
_cell_angle_gamma 90
_cell_formula_units_Z 4
_cell_length_a 17.425(3)
_cell_length_b 11.8512(16)
_cell_length_c 21.719(3)
_cell_measurement_reflns_used 9859
_cell_measurement_temperature 156(2)
_cell_measurement_theta_max 30.149
_cell_measurement_theta_min 2.502
_cell_volume 4248.7(11)
_computing_cell_refinement '<i>APEX2 </i>(Bruker, 2007)'
_computing_data_collection '<i>APEX2 </i>(Bruker, 2007)'
_computing_data_reduction '<i>APEX2 </i>(Bruker, 2007)'
_computing_structure_refinement 'SHELXL-2013 (Sheldrick, 2013)'
_computing_structure_solution '<i>SHELXS-97</i> (Sheldrick, 2008)'
_diffrn_ambient_temperature 156(2)
_diffrn_measured_fraction_theta_full 0.998
_diffrn_measured_fraction_theta_max 0.998
_diffrn_measurement_device_type 'Bruker kappa APEXII CCD Diffractometer'
_diffrn_measurement_method '\f scans, and \w scans with \k offsets'
_diffrn_radiation_monochromator graphite
_diffrn_radiation_source 'fine-focus sealed tube'
_diffrn_radiation_type MoK\a
_diffrn_radiation_wavelength 0.71073
_diffrn_reflns_av_R_equivalents 0.0321
_diffrn_reflns_av_unetI/netI 0.0247
_diffrn_reflns_Laue_measured_fraction_full 0.998
_diffrn_reflns_Laue_measured_fraction_max 0.998
_diffrn_reflns_limit_h_max 14
_diffrn_reflns_limit_h_min -20
_diffrn_reflns_limit_k_max 14
_diffrn_reflns_limit_k_min -13
_diffrn_reflns_limit_l_max 25
_diffrn_reflns_limit_l_min -25
_diffrn_reflns_number 29477
_diffrn_reflns_point_group_measured_fraction_full 0.998
_diffrn_reflns_point_group_measured_fraction_max 0.998
_diffrn_reflns_theta_full 24.998
_diffrn_reflns_theta_max 24.998
_diffrn_reflns_theta_min 2.498
_exptl_absorpt_coefficient_mu 0.598
_exptl_absorpt_correction_T_max 0.948
_exptl_absorpt_correction_T_min 0.829
_exptl_absorpt_correction_type multi-scan
_exptl_absorpt_process_details 'SADABS (Bruker, 2001)'
_exptl_crystal_colour 'Light yellow'
_exptl_crystal_density_diffrn 1.352
_exptl_crystal_description Plates
_exptl_crystal_F_000 1786
_exptl_crystal_size_max 0.325
_exptl_crystal_size_mid 0.295
_exptl_crystal_size_min 0.091
_refine_diff_density_max 1.681
_refine_diff_density_min -0.617
_refine_diff_density_rms 0.086
_refine_ls_extinction_method none
_refine_ls_goodness_of_fit_ref 1.076
_refine_ls_hydrogen_treatment constr
_refine_ls_matrix_type full
_refine_ls_number_parameters 499
_refine_ls_number_reflns 7456
_refine_ls_number_restraints 4
_refine_ls_restrained_S_all 1.077
_refine_ls_R_factor_all 0.0520
_refine_ls_R_factor_gt 0.0455
_refine_ls_shift/su_max 0.001
_refine_ls_shift/su_mean 0.000
_refine_ls_structure_factor_coef Fsqd
_refine_ls_weighting_details 'w=1/[\s^2^(Fo^2^)+(0.0701P)^2^+7.1183P] where P=(Fo^2^+2Fc^2^)/3'
_refine_ls_weighting_scheme calc
_refine_ls_wR_factor_gt 0.1279
_refine_ls_wR_factor_ref 0.1371
_reflns_Friedel_coverage 0.000
_reflns_number_gt 6529
_reflns_number_total 7456
_reflns_threshold_expression 'I > 2\s(I)'
_cod_data_source_file ic501158x_si_001.cif
_cod_data_source_block 8
_cod_depositor_comments 'Adding full bibliography for 4341139--4341144.cif.'
_cod_original_cell_volume 4248.8(11)
_cod_original_formula_sum 'C44.25 H46.50 B Cl2.50 N6 Rh'
_cod_database_code 4341139
_shelx_space_group_comment
;
The symmetry employed for this shelxl refinement is uniquely defined
by the following loop, which should always be used as a source of
symmetry information in preference to the above space-group names.
They are only intended as comments.
;
_shelx_estimated_absorpt_t_min 0.829
_shelx_estimated_absorpt_t_max 0.948
_shelxl_version_number 2013-4

loop_
_space_group_symop_operation_xyz
'x, y, z'
'-x+1/2, y+1/2, -z+1/2'
'-x, -y, -z'
'x-1/2, -y-1/2, z-1/2'

loop_
_atom_site_label
_atom_site_type_symbol
_atom_site_fract_x
_atom_site_fract_y
_atom_site_fract_z
_atom_site_U_iso_or_equiv
_atom_site_adp_type
_atom_site_occupancy
_atom_site_site_symmetry_order
_atom_site_calc_flag
_atom_site_refinement_flags_posn
_atom_site_refinement_flags_adp
_atom_site_refinement_flags_occupancy
_atom_site_disorder_assembly
_atom_site_disorder_group
Cl1F Cl 0.5216(4) 1.1135(6) 0.9791(4) 0.0860(18) Uiso 0.25 1 d D U P A -1
C1F C 0.483(3) 0.972(3) 0.968(2) 0.20(2) Uiso 0.25 1 d D U P A -1
H1F1 H 0.5171 0.9244 0.9495 0.244 Uiso 0.25 1 calc R U P A -1
H1F2 H 0.4272 0.9714 0.9373 0.244 Uiso 0.25 1 calc R U P A -1
Cl2F Cl 0.4837(5) 0.9138(7) 1.0450(4) 0.095(2) Uiso 0.25 1 d D U P A -1
Rh1 Rh 0.63317(2) 0.21509(2) 0.79177(2) 0.03476(12) Uani 1 1 d . . . . .
N1 N 0.56049(18) 0.3545(3) 0.87458(15) 0.0425(7) Uani 1 1 d . . . . .
C2 C 0.6251(2) 0.2967(3) 0.86904(17) 0.0367(7) Uani 1 1 d . . . . .
N3 N 0.67523(19) 0.2861(3) 0.93051(15) 0.0420(7) Uani 1 1 d . . . . .
C4 C 0.6412(3) 0.3339(4) 0.97424(19) 0.0535(10) Uani 1 1 d . . . . .
H4 H 0.6643 0.3357 1.0202 0.064 Uiso 1 1 calc R U . . .
C5 C 0.5693(3) 0.3769(4) 0.9390(2) 0.0544(10) Uani 1 1 d . . . . .
H5 H 0.5318 0.4152 0.9551 0.065 Uiso 1 1 calc R U . . .
C6A C 0.7446(2) 0.2116(3) 0.9444(2) 0.0492(9) Uani 1 1 d . . . . .
H6AA H 0.7760 0.2154 0.9913 0.059 Uiso 1 1 calc R U . . .
H6AB H 0.7803 0.2360 0.9195 0.059 Uiso 1 1 calc R U . . .
N1A N 0.71785(19) 0.0956(3) 0.92686(15) 0.0459(7) Uani 1 1 d . . . . .
N2A N 0.67162(19) 0.0718(3) 0.86453(14) 0.0430(7) Uani 1 1 d . . . . .
C3A C 0.6567(3) -0.0395(4) 0.8644(2) 0.0574(10) Uani 1 1 d . . . . .
H3A H 0.6247 -0.0805 0.8275 0.069 Uiso 1 1 calc R U . . .
C4A C 0.6945(4) -0.0871(4) 0.9257(3) 0.0798(16) Uani 1 1 d . . . . .
H4A H 0.6943 -0.1640 0.9379 0.096 Uiso 1 1 calc R U . . .
C5A C 0.7317(3) 0.0013(4) 0.9639(2) 0.0698(13) Uani 1 1 d . . . . .
H5A H 0.7621 -0.0027 1.0088 0.084 Uiso 1 1 calc R U . . .
C6B C 0.4863(2) 0.3604(3) 0.81834(19) 0.0480(9) Uani 1 1 d . . . . .
H6BA H 0.4448 0.4054 0.8296 0.058 Uiso 1 1 calc R U . . .
H6BB H 0.4980 0.3978 0.7816 0.058 Uiso 1 1 calc R U . . .
N1B N 0.45619(18) 0.2477(3) 0.79973(15) 0.0435(7) Uani 1 1 d . . . . .
N2B N 0.50225(18) 0.1725(3) 0.77938(15) 0.0437(7) Uani 1 1 d . . . . .
C3B C 0.4585(2) 0.0783(4) 0.7667(2) 0.0540(10) Uani 1 1 d . . . . .
H3B H 0.4747 0.0106 0.7510 0.065 Uiso 1 1 calc R U . . .
C4B C 0.3850(3) 0.0923(4) 0.7797(2) 0.0631(12) Uani 1 1 d . . . . .
H4B H 0.3436 0.0378 0.7749 0.076 Uiso 1 1 calc R U . . .
C5B C 0.3860(2) 0.2008(4) 0.8005(2) 0.0563(11) Uani 1 1 d . . . . .
H5B H 0.3448 0.2368 0.8133 0.068 Uiso 1 1 calc R U . . .
C1C C 0.7289(2) 0.3190(3) 0.7872(2) 0.0482(9) Uani 1 1 d . . . . .
H1C H 0.7416 0.3286 0.8328 0.058 Uiso 1 1 calc R U . . .
C2C C 0.6526(3) 0.3629(3) 0.7456(2) 0.0520(10) Uani 1 1 d . . . . .
H2C H 0.6171 0.3968 0.7655 0.062 Uiso 1 1 calc R U . . .
C3C C 0.6260(3) 0.3580(5) 0.6719(2) 0.0723(14) Uani 1 1 d . . . . .
H3CA H 0.5834 0.4154 0.6541 0.087 Uiso 1 1 calc R U . . .
H3CB H 0.6727 0.3777 0.6574 0.087 Uiso 1 1 calc R U . . .
C4C C 0.5938(6) 0.2444(7) 0.6441(3) 0.116(3) Uani 1 1 d . . . . .
H4CA H 0.5345 0.2516 0.6231 0.139 Uiso 1 1 calc R U . . .
H4CB H 0.6175 0.2260 0.6096 0.139 Uiso 1 1 calc R U . . .
C5C C 0.6087(3) 0.1478(5) 0.6894(2) 0.0623(12) Uani 1 1 d . . . . .
H5C H 0.5623 0.1099 0.6932 0.075 Uiso 1 1 calc R U . . .
C6C C 0.6825(3) 0.1077(4) 0.72631(19) 0.0518(10) Uani 1 1 d . . . . .
H6C H 0.6850 0.0460 0.7548 0.062 Uiso 1 1 calc R U . . .
C7C C 0.7601(3) 0.1587(6) 0.7230(4) 0.100(2) Uani 1 1 d . . . . .
H7CA H 0.8028 0.1002 0.7359 0.120 Uiso 1 1 calc R U . . .
H7CB H 0.7525 0.1785 0.6771 0.120 Uiso 1 1 calc R U . . .
C8C C 0.7896(3) 0.2588(4) 0.7628(3) 0.0642(12) Uani 1 1 d . . . . .
H8CA H 0.8101 0.3129 0.7370 0.077 Uiso 1 1 calc R U . . .
H8CB H 0.8361 0.2364 0.8008 0.077 Uiso 1 1 calc R U . . .
B1D B 0.3768(2) 0.6584(3) 0.66349(18) 0.0360(8) Uani 1 1 d . . . . .
C11D C 0.3018(2) 0.7508(3) 0.64083(17) 0.0387(8) Uani 1 1 d . . . . .
C12D C 0.2395(3) 0.7374(4) 0.5825(2) 0.0687(14) Uani 1 1 d . . . . .
H12D H 0.2389 0.6714 0.5575 0.082 Uiso 1 1 calc R U . . .
C13D C 0.1775(3) 0.8167(5) 0.5588(2) 0.0794(16) Uani 1 1 d . . . . .
H13D H 0.1366 0.8040 0.5183 0.095 Uiso 1 1 calc R U . . .
C14D C 0.1752(2) 0.9118(4) 0.5933(2) 0.0556(10) Uani 1 1 d . . . . .
H14D H 0.1332 0.9658 0.5771 0.067 Uiso 1 1 calc R U . . .
C15D C 0.2346(2) 0.9284(4) 0.6520(2) 0.0537(10) Uani 1 1 d . . . . .
H15D H 0.2338 0.9937 0.6771 0.064 Uiso 1 1 calc R U . . .
C16D C 0.2964(2) 0.8481(3) 0.67434(19) 0.0452(8) Uani 1 1 d . . . . .
H16D H 0.3369 0.8612 0.7150 0.054 Uiso 1 1 calc R U . . .
C21D C 0.4251(2) 0.6634(3) 0.74225(16) 0.0364(7) Uani 1 1 d . . . . .
C22D C 0.3827(2) 0.6686(4) 0.78713(18) 0.0464(9) Uani 1 1 d . . . . .
H22D H 0.3253 0.6727 0.7712 0.056 Uiso 1 1 calc R U . . .
C23D C 0.4210(3) 0.6681(4) 0.85371(19) 0.0545(10) Uani 1 1 d . . . . .
H23D H 0.3899 0.6736 0.8824 0.065 Uiso 1 1 calc R U . . .
C24D C 0.5045(3) 0.6596(4) 0.8785(2) 0.0593(11) Uani 1 1 d . . . . .
H24D H 0.5312 0.6595 0.9241 0.071 Uiso 1 1 calc R U . . .
C25D C 0.5482(2) 0.6514(4) 0.8361(2) 0.0575(11) Uani 1 1 d . . . . .
H25D H 0.6055 0.6441 0.8525 0.069 Uiso 1 1 calc R U . . .
C26D C 0.5093(2) 0.6537(3) 0.76943(19) 0.0463(9) Uani 1 1 d . . . . .
H26D H 0.5410 0.6486 0.7412 0.056 Uiso 1 1 calc R U . . .
C31D C 0.3427(2) 0.5274(3) 0.65026(15) 0.0380(7) Uani 1 1 d . . . . .
C32D C 0.2635(3) 0.4964(4) 0.6456(2) 0.0561(10) Uani 1 1 d . . . . .
H32D H 0.2262 0.5544 0.6463 0.067 Uiso 1 1 calc R U . . .
C33D C 0.2366(3) 0.3851(4) 0.6400(3) 0.0693(13) Uani 1 1 d . . . . .
H33D H 0.1821 0.3689 0.6368 0.083 Uiso 1 1 calc R U . . .
C34D C 0.2889(3) 0.2986(4) 0.6390(2) 0.0649(13) Uani 1 1 d . . . . .
H34D H 0.2709 0.2224 0.6351 0.078 Uiso 1 1 calc R U . . .
C35D C 0.3675(3) 0.3244(4) 0.6439(2) 0.0695(14) Uani 1 1 d . . . . .
H35D H 0.4043 0.2655 0.6434 0.083 Uiso 1 1 calc R U . . .
C36D C 0.3939(2) 0.4363(4) 0.6496(2) 0.0549(10) Uani 1 1 d . . . . .
H36D H 0.4487 0.4514 0.6532 0.066 Uiso 1 1 calc R U . . .
C41D C 0.4371(2) 0.6929(4) 0.62124(18) 0.0471(9) Uani 1 1 d . . . . .
C42D C 0.4411(3) 0.6358(5) 0.5666(2) 0.0694(14) Uani 1 1 d . . . . .
H42D H 0.4091 0.5698 0.5533 0.083 Uiso 1 1 calc R U . . .
C43D C 0.4903(4) 0.6710(8) 0.5299(3) 0.097(2) Uani 1 1 d . . . . .
H43D H 0.4914 0.6286 0.4931 0.117 Uiso 1 1 calc R U . . .
C44D C 0.5365(3) 0.7666(7) 0.5473(3) 0.101(3) Uani 1 1 d . . . . .
H44D H 0.5698 0.7907 0.5227 0.121 Uiso 1 1 calc R U . . .
C45D C 0.5341(3) 0.8273(6) 0.6006(3) 0.0856(19) Uani 1 1 d . . . . .
H45D H 0.5656 0.8939 0.6128 0.103 Uiso 1 1 calc R U . . .
C46D C 0.4854(3) 0.7913(4) 0.6371(2) 0.0620(12) Uani 1 1 d . . . . .
H46D H 0.4849 0.8345 0.6739 0.074 Uiso 1 1 calc R U . . .
C1E C 0.8478(4) 0.5594(5) 1.0167(3) 0.095(2) Uani 1 1 d . . . . .
H1DA H 0.8213 0.6139 1.0380 0.113 Uiso 1 1 calc R U . . .
H1DB H 0.8991 0.5937 1.0155 0.113 Uiso 1 1 calc R U . . .
Cl1E Cl 0.86981(12) 0.43696(13) 1.06301(8) 0.0959(5) Uani 1 1 d D . . . .
Cl2E Cl 0.78562(12) 0.53618(16) 0.93822(7) 0.1074(6) Uani 1 1 d D . . . .

loop_
_atom_site_aniso_label
_atom_site_aniso_U_11
_atom_site_aniso_U_22
_atom_site_aniso_U_33
_atom_site_aniso_U_23
_atom_site_aniso_U_13
_atom_site_aniso_U_12
Rh1 0.03355(17) 0.03995(18) 0.03086(17) -0.00249(10) 0.01044(12) -0.00098(10)
N1 0.0420(16) 0.0431(17) 0.0420(16) -0.0070(13) 0.0128(13) 0.0011(13)
C2 0.0381(18) 0.0343(17) 0.0379(19) -0.0019(14) 0.0123(15) -0.0039(14)
N3 0.0385(16) 0.0500(19) 0.0351(16) -0.0067(13) 0.0083(13) -0.0033(13)
C4 0.058(2) 0.066(3) 0.037(2) -0.0154(19) 0.0155(18) -0.005(2)
C5 0.057(2) 0.060(3) 0.049(2) -0.0166(19) 0.0221(19) 0.000(2)
C6A 0.039(2) 0.064(3) 0.039(2) -0.0014(18) 0.0052(16) 0.0026(17)
N1A 0.0454(17) 0.0546(19) 0.0350(16) 0.0051(14) 0.0090(13) 0.0054(15)
N2A 0.0495(17) 0.0440(17) 0.0364(16) 0.0016(13) 0.0149(13) 0.0042(14)
C3A 0.075(3) 0.046(2) 0.052(2) 0.0019(19) 0.023(2) 0.005(2)
C4A 0.125(5) 0.049(3) 0.066(3) 0.015(2) 0.032(3) 0.007(3)
C5A 0.084(3) 0.071(3) 0.051(3) 0.022(2) 0.016(2) 0.019(3)
C6B 0.0419(19) 0.049(2) 0.050(2) -0.0038(18) 0.0098(17) 0.0095(17)
N1B 0.0337(15) 0.0538(18) 0.0420(17) -0.0085(15) 0.0106(13) 0.0022(14)
N2B 0.0358(15) 0.0510(18) 0.0449(17) -0.0111(14) 0.0135(13) -0.0012(14)
C3B 0.049(2) 0.056(2) 0.059(2) -0.020(2) 0.0195(19) -0.0082(19)
C4B 0.046(2) 0.076(3) 0.070(3) -0.024(2) 0.022(2) -0.021(2)
C5B 0.035(2) 0.081(3) 0.053(2) -0.016(2) 0.0151(18) -0.0049(19)
C1C 0.048(2) 0.051(2) 0.048(2) 0.0035(18) 0.0185(18) -0.0089(18)
C2C 0.059(2) 0.049(2) 0.056(2) 0.0132(19) 0.030(2) 0.0098(19)
C3C 0.065(3) 0.101(4) 0.055(3) 0.032(3) 0.025(2) 0.022(3)
C4C 0.155(7) 0.133(6) 0.040(3) 0.007(3) 0.004(4) 0.039(6)
C5C 0.057(2) 0.090(3) 0.043(2) -0.022(2) 0.0191(19) -0.008(2)
C6C 0.060(2) 0.058(2) 0.042(2) -0.0086(18) 0.0227(19) 0.001(2)
C7C 0.054(3) 0.134(6) 0.126(5) -0.070(5) 0.047(3) -0.011(3)
C8C 0.044(2) 0.069(3) 0.087(3) 0.008(3) 0.030(2) 0.000(2)
B1D 0.0307(18) 0.043(2) 0.0323(19) 0.0020(16) 0.0075(15) 0.0020(16)
C11D 0.0355(18) 0.0422(19) 0.0358(18) 0.0036(15) 0.0080(15) -0.0011(15)
C12D 0.072(3) 0.069(3) 0.045(2) -0.012(2) -0.010(2) 0.024(2)
C13D 0.073(3) 0.090(4) 0.049(3) -0.004(3) -0.017(2) 0.029(3)
C14D 0.045(2) 0.054(2) 0.061(3) 0.018(2) 0.0077(19) 0.0132(19)
C15D 0.047(2) 0.043(2) 0.066(3) -0.0002(19) 0.0108(19) 0.0039(17)
C16D 0.0370(18) 0.045(2) 0.046(2) -0.0015(17) 0.0022(16) -0.0017(16)
C21D 0.0349(17) 0.0357(18) 0.0348(17) 0.0004(14) 0.0060(14) -0.0017(14)
C22D 0.0406(19) 0.058(2) 0.0379(19) 0.0041(17) 0.0093(16) 0.0023(17)
C23D 0.061(2) 0.063(3) 0.039(2) 0.0022(19) 0.0143(18) 0.007(2)
C24D 0.065(3) 0.063(3) 0.036(2) -0.0030(19) -0.0046(19) -0.003(2)
C25D 0.040(2) 0.072(3) 0.048(2) 0.002(2) -0.0035(18) 0.000(2)
C26D 0.0356(18) 0.057(2) 0.042(2) 0.0009(17) 0.0069(15) 0.0019(17)
C31D 0.0406(18) 0.046(2) 0.0251(16) -0.0017(14) 0.0073(14) 0.0021(15)
C32D 0.054(2) 0.049(2) 0.075(3) -0.013(2) 0.034(2) -0.0064(19)
C33D 0.072(3) 0.060(3) 0.086(3) -0.015(2) 0.039(3) -0.021(2)
C34D 0.084(4) 0.048(2) 0.050(3) -0.0029(19) 0.003(2) -0.012(2)
C35D 0.071(3) 0.050(2) 0.066(3) -0.011(2) -0.009(2) 0.020(2)
C36D 0.041(2) 0.054(2) 0.057(2) -0.011(2) -0.0010(18) 0.0084(18)
C41D 0.0334(18) 0.068(3) 0.0368(19) 0.0145(18) 0.0064(15) 0.0038(17)
C42D 0.053(2) 0.114(4) 0.044(2) 0.005(3) 0.019(2) -0.003(3)
C43D 0.072(4) 0.179(7) 0.051(3) 0.024(4) 0.034(3) 0.012(4)
C44D 0.045(3) 0.180(7) 0.080(4) 0.062(5) 0.026(3) 0.002(4)
C45D 0.046(3) 0.117(5) 0.087(4) 0.050(4) 0.012(3) -0.009(3)
C46D 0.046(2) 0.074(3) 0.063(3) 0.023(2) 0.013(2) -0.005(2)
C1E 0.124(5) 0.059(3) 0.071(3) -0.001(3) -0.010(3) -0.011(3)
Cl1E 0.1333(14) 0.0743(9) 0.0795(9) 0.0097(7) 0.0334(9) 0.0241(9)
Cl2E 0.1416(15) 0.1081(12) 0.0557(8) -0.0010(8) 0.0082(8) -0.0466(11)

loop_
_atom_type_symbol
_atom_type_description
_atom_type_scat_dispersion_real
_atom_type_scat_dispersion_imag
_atom_type_scat_source
C C 0.0033 0.0016 'International Tables Vol C Tables 4.2.6.8 and 6.1.1.4'
H H 0.0000 0.0000 'International Tables Vol C Tables 4.2.6.8 and 6.1.1.4'
B B 0.0013 0.0007 'International Tables Vol C Tables 4.2.6.8 and 6.1.1.4'
N N 0.0061 0.0033 'International Tables Vol C Tables 4.2.6.8 and 6.1.1.4'
Rh Rh -1.1178 0.9187 'International Tables Vol C Tables 4.2.6.8 and 6.1.1.4'
Cl Cl 0.1484 0.1585 'International Tables Vol C Tables 4.2.6.8 and 6.1.1.4'

loop_
_geom_angle_atom_site_label_1
_geom_angle_atom_site_label_2
_geom_angle_atom_site_label_3
_geom_angle
Cl1F C1F Cl2F 110(2)
Cl1F C1F H1F1 109.7
Cl2F C1F H1F1 109.7
Cl1F C1F H1F2 109.7
Cl2F C1F H1F2 109.7
H1F1 C1F H1F2 108.2
C2 Rh1 C2C 93.63(15)
C2 Rh1 C1C 91.55(15)
C2C Rh1 C1C 40.19(16)
C2 Rh1 N2B 82.36(13)
C2C Rh1 N2B 116.07(15)
C1C Rh1 N2B 155.34(15)
C2 Rh1 N2A 82.00(13)
C2C Rh1 N2A 154.16(15)
C1C Rh1 N2A 114.19(14)
N2B Rh1 N2A 88.72(12)
C2 Rh1 C5C 163.57(16)
C2C Rh1 C5C 80.45(19)
C1C Rh1 C5C 93.60(17)
N2B Rh1 C5C 86.51(14)
N2A Rh1 C5C 109.87(16)
C2 Rh1 C6C 161.36(15)
C2C Rh1 C6C 91.00(16)
C1C Rh1 C6C 80.43(16)
N2B Rh1 C6C 111.66(13)
N2A Rh1 C6C 85.98(14)
C5C Rh1 C6C 34.98(16)
C2 N1 C5 111.1(3)
C2 N1 C6B 119.0(3)
C5 N1 C6B 127.9(3)
N3 C2 N1 104.6(3)
N3 C2 Rh1 126.5(3)
N1 C2 Rh1 127.5(3)
C2 N3 C4 110.8(3)
C2 N3 C6A 119.8(3)
C4 N3 C6A 128.0(3)
C5 C4 N3 106.8(3)
C5 C4 H4 126.6
N3 C4 H4 126.6
C4 C5 N1 106.6(4)
C4 C5 H5 126.7
N1 C5 H5 126.7
N3 C6A N1A 110.1(3)
N3 C6A H6AA 109.6
N1A C6A H6AA 109.6
N3 C6A H6AB 109.6
N1A C6A H6AB 109.6
H6AA C6A H6AB 108.2
C5A N1A N2A 110.8(4)
C5A N1A C6A 129.8(4)
N2A N1A C6A 119.4(3)
C3A N2A N1A 105.0(3)
C3A N2A Rh1 135.9(3)
N1A N2A Rh1 119.0(2)
N2A C3A C4A 111.2(4)
N2A C3A H3A 124.4
C4A C3A H3A 124.4
C5A C4A C3A 104.8(4)
C5A C4A H4A 127.6
C3A C4A H4A 127.6
N1A C5A C4A 108.3(4)
N1A C5A H5A 125.9
C4A C5A H5A 125.9
N1B C6B N1 109.4(3)
N1B C6B H6BA 109.8
N1 C6B H6BA 109.8
N1B C6B H6BB 109.8
N1 C6B H6BB 109.8
H6BA C6B H6BB 108.2
C5B N1B N2B 111.4(3)
C5B N1B C6B 128.9(3)
N2B N1B C6B 119.7(3)
C3B N2B N1B 104.9(3)
C3B N2B Rh1 134.4(3)
N1B N2B Rh1 119.4(2)
N2B C3B C4B 111.0(4)
N2B C3B H3B 124.5
C4B C3B H3B 124.5
C5B C4B C3B 105.3(4)
C5B C4B H4B 127.4
C3B C4B H4B 127.4
N1B C5B C4B 107.4(4)
N1B C5B H5B 126.3
C4B C5B H5B 126.3
C2C C1C C8C 124.1(4)
C2C C1C Rh1 69.8(2)
C8C C1C Rh1 113.4(3)
C2C C1C H1C 118.0
C8C C1C H1C 118.0
Rh1 C1C H1C 86.8
C1C C2C C3C 123.7(4)
C1C C2C Rh1 70.0(2)
C3C C2C Rh1 115.4(3)
C1C C2C H2C 118.1
C3C C2C H2C 118.1
Rh1 C2C H2C 84.7
C4C C3C C2C 113.9(4)
C4C C3C H3CA 108.8
C2C C3C H3CA 108.8
C4C C3C H3CB 108.8
C2C C3C H3CB 108.8
H3CA C3C H3CB 107.7
C5C C4C C3C 117.6(5)
C5C C4C H4CA 107.9
C3C C4C H4CA 107.9
C5C C4C H4CB 107.9
C3C C4C H4CB 107.9
H4CA C4C H4CB 107.2
C6C C5C C4C 126.3(5)
C6C C5C Rh1 72.6(2)
C4C C5C Rh1 108.5(4)
C6C C5C H5C 116.9
C4C C5C H5C 116.9
Rh1 C5C H5C 88.8
C5C C6C C7C 121.6(5)
C5C C6C Rh1 72.4(2)
C7C C6C Rh1 109.3(3)
C5C C6C H6C 119.2
C7C C6C H6C 119.2
Rh1 C6C H6C 88.3
C8C C7C C6C 116.7(4)
C8C C7C H7CA 108.1
C6C C7C H7CA 108.1
C8C C7C H7CB 108.1
C6C C7C H7CB 108.1
H7CA C7C H7CB 107.3
C7C C8C C1C 116.0(4)
C7C C8C H8CA 108.3
C1C C8C H8CA 108.3
C7C C8C H8CB 108.3
C1C C8C H8CB 108.3
H8CA C8C H8CB 107.4
C21D B1D C41D 111.4(3)
C21D B1D C11D 112.1(3)
C41D B1D C11D 104.7(3)
C21D B1D C31D 104.5(3)
C41D B1D C31D 113.2(3)
C11D B1D C31D 111.3(3)
C16D C11D C12D 114.2(4)
C16D C11D B1D 125.2(3)
C12D C11D B1D 120.5(3)
C11D C12D C13D 122.9(4)
C11D C12D H12D 118.5
C13D C12D H12D 118.5
C14D C13D C12D 120.6(4)
C14D C13D H13D 119.7
C12D C13D H13D 119.7
C13D C14D C15D 118.9(4)
C13D C14D H14D 120.6
C15D C14D H14D 120.6
C14D C15D C16D 119.4(4)
C14D C15D H15D 120.3
C16D C15D H15D 120.3
C11D C16D C15D 123.9(4)
C11D C16D H16D 118.0
C15D C16D H16D 118.0
C22D C21D C26D 115.2(3)
C22D C21D B1D 121.1(3)
C26D C21D B1D 123.5(3)
C23D C22D C21D 122.9(4)
C23D C22D H22D 118.6
C21D C22D H22D 118.6
C24D C23D C22D 120.0(4)
C24D C23D H23D 120.0
C22D C23D H23D 120.0
C25D C24D C23D 119.0(4)
C25D C24D H24D 120.5
C23D C24D H24D 120.5
C24D C25D C26D 120.5(4)
C24D C25D H25D 119.8
C26D C25D H25D 119.8
C25D C26D C21D 122.5(4)
C25D C26D H26D 118.8
C21D C26D H26D 118.8
C32D C31D C36D 114.4(4)
C32D C31D B1D 123.4(3)
C36D C31D B1D 121.9(3)
C33D C32D C31D 123.4(4)
C33D C32D H32D 118.3
C31D C32D H32D 118.3
C34D C33D C32D 120.1(5)
C34D C33D H33D 119.9
C32D C33D H33D 119.9
C35D C34D C33D 118.7(4)
C35D C34D H34D 120.6
C33D C34D H34D 120.6
C34D C35D C36D 120.7(4)
C34D C35D H35D 119.7
C36D C35D H35D 119.7
C35D C36D C31D 122.6(4)
C35D C36D H36D 118.7
C31D C36D H36D 118.7
C42D C41D C46D 115.0(4)
C42D C41D B1D 124.7(4)
C46D C41D B1D 120.2(4)
C41D C42D C43D 123.1(6)
C41D C42D H42D 118.5
C43D C42D H42D 118.5
C44D C43D C42D 120.0(6)
C44D C43D H43D 120.0
C42D C43D H43D 120.0
C43D C44D C45D 119.4(5)
C43D C44D H44D 120.3
C45D C44D H44D 120.3
C44D C45D C46D 120.3(6)
C44D C45D H45D 119.8
C46D C45D H45D 119.8
C45D C46D C41D 122.3(5)
C45D C46D H46D 118.9
C41D C46D H46D 118.9
Cl2E C1E Cl1E 113.0(3)
Cl2E C1E H1DA 109.0
Cl1E C1E H1DA 109.0
Cl2E C1E H1DB 109.0
Cl1E C1E H1DB 109.0
H1DA C1E H1DB 107.8

loop_
_geom_bond_atom_site_label_1
_geom_bond_atom_site_label_2
_geom_bond_distance
Cl1F C1F 1.80(3)
C1F Cl2F 1.80(3)
C1F H1F1 0.9900
C1F H1F2 0.9900
Rh1 C2 1.981(3)
Rh1 C2C 2.099(4)
Rh1 C1C 2.101(4)
Rh1 N2B 2.267(3)
Rh1 N2A 2.270(3)
Rh1 C5C 2.270(4)
Rh1 C6C 2.273(4)
N1 C2 1.355(5)
N1 C5 1.383(5)
N1 C6B 1.468(5)
C2 N3 1.347(5)
N3 C4 1.392(5)
N3 C6A 1.449(5)
C4 C5 1.342(6)
C4 H4 0.9500
C5 H5 0.9500
C6A N1A 1.462(5)
C6A H6AA 0.9900
C6A H6AB 0.9900
N1A C5A 1.353(6)
N1A N2A 1.365(4)
N2A C3A 1.344(5)
C3A C4A 1.401(7)
C3A H3A 0.9500
C4A C5A 1.365(8)
C4A H4A 0.9500
C5A H5A 0.9500
C6B N1B 1.444(5)
C6B H6BA 0.9900
C6B H6BB 0.9900
N1B C5B 1.349(5)
N1B N2B 1.364(4)
N2B C3B 1.330(5)
C3B C4B 1.406(6)
C3B H3B 0.9500
C4B C5B 1.361(6)
C4B H4B 0.9500
C5B H5B 0.9500
C1C C2C 1.443(6)
C1C C8C 1.507(6)
C1C H1C 0.9500
C2C C3C 1.520(6)
C2C H2C 0.9500
C3C C4C 1.507(10)
C3C H3CA 0.9900
C3C H3CB 0.9900
C4C C5C 1.477(9)
C4C H4CA 0.9900
C4C H4CB 0.9900
C5C C6C 1.365(6)
C5C H5C 0.9500
C6C C7C 1.504(7)
C6C H6C 0.9500
C7C C8C 1.461(8)
C7C H7CA 0.9900
C7C H7CB 0.9900
C8C H8CA 0.9900
C8C H8CB 0.9900
B1D C21D 1.648(5)
B1D C41D 1.652(5)
B1D C11D 1.655(5)
B1D C31D 1.655(5)
C11D C16D 1.382(5)
C11D C12D 1.389(5)
C12D C13D 1.399(7)
C12D H12D 0.9500
C13D C14D 1.361(7)
C13D H13D 0.9500
C14D C15D 1.374(6)
C14D H14D 0.9500
C15D C16D 1.402(5)
C15D H15D 0.9500
C16D H16D 0.9500
C21D C22D 1.399(5)
C21D C26D 1.400(5)
C22D C23D 1.385(5)
C22D H22D 0.9500
C23D C24D 1.384(6)
C23D H23D 0.9500
C24D C25D 1.374(7)
C24D H24D 0.9500
C25D C26D 1.388(6)
C25D H25D 0.9500
C26D H26D 0.9500
C31D C32D 1.399(5)
C31D C36D 1.404(5)
C32D C33D 1.392(6)
C32D H32D 0.9500
C33D C34D 1.376(7)
C33D H33D 0.9500
C34D C35D 1.375(8)
C34D H34D 0.9500
C35D C36D 1.396(7)
C35D H35D 0.9500
C36D H36D 0.9500
C41D C42D 1.387(6)
C41D C46D 1.415(6)
C42D C43D 1.407(7)
C42D H42D 0.9500
C43D C44D 1.371(11)
C43D H43D 0.9500
C44D C45D 1.375(10)
C44D H44D 0.9500
C45D C46D 1.400(7)
C45D H45D 0.9500
C46D H46D 0.9500
C1E Cl2E 1.725(5)
C1E Cl1E 1.737(6)
C1E H1DA 0.9900
C1E H1DB 0.9900

loop_
_geom_torsion_atom_site_label_1
_geom_torsion_atom_site_label_2
_geom_torsion_atom_site_label_3
_geom_torsion_atom_site_label_4
_geom_torsion
C5 N1 C2 N3 -1.7(4)
C6B N1 C2 N3 -167.2(3)
C5 N1 C2 Rh1 165.4(3)
C6B N1 C2 Rh1 -0.2(5)
N1 C2 N3 C4 1.8(4)
Rh1 C2 N3 C4 -165.4(3)
N1 C2 N3 C6A 169.3(3)
Rh1 C2 N3 C6A 2.1(5)
C2 N3 C4 C5 -1.3(5)
C6A N3 C4 C5 -167.5(4)
N3 C4 C5 N1 0.2(5)
C2 N1 C5 C4 0.9(5)
C6B N1 C5 C4 164.9(4)
C2 N3 C6A N1A -61.1(4)
C4 N3 C6A N1A 104.0(4)
N3 C6A N1A C5A -122.3(5)
N3 C6A N1A N2A 57.7(4)
C5A N1A N2A C3A 0.6(5)
C6A N1A N2A C3A -179.4(3)
C5A N1A N2A Rh1 177.1(3)
C6A N1A N2A Rh1 -2.9(4)
N1A N2A C3A C4A -1.3(5)
Rh1 N2A C3A C4A -176.9(3)
N2A C3A C4A C5A 1.5(6)
N2A N1A C5A C4A 0.3(6)
C6A N1A C5A C4A -179.7(4)
C3A C4A C5A N1A -1.1(6)
C2 N1 C6B N1B 59.7(4)
C5 N1 C6B N1B -103.1(4)
N1 C6B N1B C5B 115.9(4)
N1 C6B N1B N2B -62.4(4)
C5B N1B N2B C3B 0.8(4)
C6B N1B N2B C3B 179.4(3)
C5B N1B N2B Rh1 -168.0(3)
C6B N1B N2B Rh1 10.6(4)
N1B N2B C3B C4B -0.8(5)
Rh1 N2B C3B C4B 165.5(3)
N2B C3B C4B C5B 0.5(6)
N2B N1B C5B C4B -0.6(5)
C6B N1B C5B C4B -179.0(4)
C3B C4B C5B N1B 0.1(5)
C8C C1C C2C C3C -2.6(7)
Rh1 C1C C2C C3C -107.9(4)
C8C C1C C2C Rh1 105.2(4)
C1C C2C C3C C4C 78.9(6)
Rh1 C2C C3C C4C -3.1(6)
C2C C3C C4C C5C -13.5(9)
C3C C4C C5C C6C -60.0(9)
C3C C4C C5C Rh1 21.7(8)
C4C C5C C6C C7C -1.7(7)
Rh1 C5C C6C C7C -102.3(4)
C4C C5C C6C Rh1 100.5(5)
C5C C6C C7C C8C 83.6(7)
Rh1 C6C C7C C8C 2.8(8)
C6C C7C C8C C1C -17.0(9)
C2C C1C C8C C7C -57.3(7)
Rh1 C1C C8C C7C 23.4(6)
C21D B1D C11D C16D 23.3(5)
C41D B1D C11D C16D -97.5(4)
C31D B1D C11D C16D 139.9(4)
C21D B1D C11D C12D -160.0(4)
C41D B1D C11D C12D 79.2(5)
C31D B1D C11D C12D -43.4(5)
C16D C11D C12D C13D 1.4(8)
B1D C11D C12D C13D -175.6(5)
C11D C12D C13D C14D -0.8(10)
C12D C13D C14D C15D -0.3(9)
C13D C14D C15D C16D 0.8(7)
C12D C11D C16D C15D -0.9(6)
B1D C11D C16D C15D 175.9(4)
C14D C15D C16D C11D -0.1(7)
C41D B1D C21D C22D 162.0(3)
C11D B1D C21D C22D 45.2(5)
C31D B1D C21D C22D -75.5(4)
C41D B1D C21D C26D -23.3(5)
C11D B1D C21D C26D -140.2(4)
C31D B1D C21D C26D 99.2(4)
C26D C21D C22D C23D 2.1(6)
B1D C21D C22D C23D 177.2(4)
C21D C22D C23D C24D -1.5(7)
C22D C23D C24D C25D -0.2(7)
C23D C24D C25D C26D 1.2(7)
C24D C25D C26D C21D -0.6(7)
C22D C21D C26D C25D -1.1(6)
B1D C21D C26D C25D -176.0(4)
C21D B1D C31D C32D 97.9(4)
C41D B1D C31D C32D -140.8(4)
C11D B1D C31D C32D -23.3(5)
C21D B1D C31D C36D -75.3(4)
C41D B1D C31D C36D 46.0(4)
C11D B1D C31D C36D 163.5(3)
C36D C31D C32D C33D -0.7(6)
B1D C31D C32D C33D -174.3(4)
C31D C32D C33D C34D 0.2(8)
C32D C33D C34D C35D 0.2(8)
C33D C34D C35D C36D -0.1(8)
C34D C35D C36D C31D -0.4(7)
C32D C31D C36D C35D 0.8(6)
B1D C31D C36D C35D 174.5(4)
C21D B1D C41D C42D 135.9(4)
C11D B1D C41D C42D -102.8(4)
C31D B1D C41D C42D 18.6(5)
C21D B1D C41D C46D -48.6(5)
C11D B1D C41D C46D 72.7(4)
C31D B1D C41D C46D -165.9(3)
C46D C41D C42D C43D 1.0(7)
B1D C41D C42D C43D 176.7(4)
C41D C42D C43D C44D -0.7(9)
C42D C43D C44D C45D -0.1(9)
C43D C44D C45D C46D 0.5(9)
C44D C45D C46D C41D -0.2(8)
C42D C41D C46D C45D -0.6(6)
B1D C41D C46D C45D -176.5(4)
